data_7227012
loop_
_publ_author_name
'Wang, Xiuli'
'Zhao, Jing'
'Le, Mao'
'Lin, Hongyan'
'Liu, Guocheng'
'Wang, Xiang'

_publ_section_title
;
 A series of bis(pyridyl)-bis(amide)-modulated
 metal-1,2-phenylenediacetate coordination polymers: construction and
 selective dye adsorption
;
_journal_issue 48
_journal_name_full CrystEngComm
_journal_page_first 9316
_journal_paper_doi 10.1039/C6CE01970F
_journal_volume 18
_journal_year 2016
_chemical_formula_sum 'C28 H26 Cu N4 O8'
_chemical_formula_weight 610.07
_chemical_name_systematic
; 
 ? 
;
_space_group_IT_number 2
_symmetry_cell_setting triclinic
_symmetry_space_group_name_Hall '-P 1'
_symmetry_space_group_name_H-M 'P -1'
_atom_sites_solution_hydrogens geom
_atom_sites_solution_primary direct
_atom_sites_solution_secondary difmap
_audit_creation_method SHELXL-97
_audit_update_record
;
2016-05-15 deposited with the CCDC.
2016-11-07 downloaded from the CCDC.
;
_cell_angle_alpha 89.7710(10)
_cell_angle_beta 76.7720(10)
_cell_angle_gamma 76.6840(10)
_cell_formula_units_Z 2
_cell_length_a 9.2276(5)
_cell_length_b 11.6453(6)
_cell_length_c 12.8446(7)
_cell_measurement_temperature 296(2)
_cell_measurement_theta_max 25.00
_cell_measurement_theta_min 1.63
_cell_volume 1305.78(12)
_computing_cell_refinement 'SMART (Bruker, 2001)'
_computing_data_collection 'SMART (Bruker, 2001)'
_computing_data_reduction 'SAINT+ (Bruker, 1999)'
_computing_molecular_graphics 'PLATON (Spek, 2003)'
_computing_publication_material 'SHELXTL (1998)'
_computing_structure_refinement 'SHELXL-97 (Sheldrick, 2008)'
_computing_structure_solution 'SHELXS-97 (Sheldrick, 2008)'
_diffrn_ambient_temperature 296(2)
_diffrn_measured_fraction_theta_full 0.994
_diffrn_measured_fraction_theta_max 0.994
_diffrn_measurement_device_type 'CCD area detector'
_diffrn_measurement_method 'phi and omega scans'
_diffrn_radiation_monochromator graphite
_diffrn_radiation_source 'fine-focus sealed tube'
_diffrn_radiation_type MoK\a
_diffrn_radiation_wavelength 0.71073
_diffrn_reflns_av_R_equivalents 0.0124
_diffrn_reflns_av_sigmaI/netI 0.0257
_diffrn_reflns_limit_h_max 10
_diffrn_reflns_limit_h_min -9
_diffrn_reflns_limit_k_max 13
_diffrn_reflns_limit_k_min -12
_diffrn_reflns_limit_l_max 15
_diffrn_reflns_limit_l_min -15
_diffrn_reflns_number 6715
_diffrn_reflns_theta_full 25.00
_diffrn_reflns_theta_max 25.00
_diffrn_reflns_theta_min 1.63
_exptl_absorpt_coefficient_mu 0.897
_exptl_absorpt_correction_T_max 0.906
_exptl_absorpt_correction_T_min 0.874
_exptl_absorpt_correction_type multi-scan
_exptl_absorpt_process_details SADABS
_exptl_crystal_colour BLUE
_exptl_crystal_density_diffrn 1.552
_exptl_crystal_density_method 'not measured'
_exptl_crystal_description BLOCK
_exptl_crystal_F_000 630
_exptl_crystal_size_max 0.15
_exptl_crystal_size_mid 0.13
_exptl_crystal_size_min 0.11
_refine_diff_density_max 0.435
_refine_diff_density_min -0.434
_refine_diff_density_rms 0.053
_refine_ls_extinction_method none
_refine_ls_goodness_of_fit_ref 1.019
_refine_ls_hydrogen_treatment constr
_refine_ls_matrix_type full
_refine_ls_number_parameters 370
_refine_ls_number_reflns 4577
_refine_ls_number_restraints 0
_refine_ls_restrained_S_all 1.019
_refine_ls_R_factor_all 0.0379
_refine_ls_R_factor_gt 0.0318
_refine_ls_shift/su_max 0.000
_refine_ls_shift/su_mean 0.000
_refine_ls_structure_factor_coef Fsqd
_refine_ls_weighting_details 'calc w=1/[\s^2^(Fo^2^)+(0.0483P)^2^+0.7396P] where P=(Fo^2^+2Fc^2^)/3'
_refine_ls_weighting_scheme calc
_refine_ls_wR_factor_gt 0.0832
_refine_ls_wR_factor_ref 0.0859
_reflns_number_gt 4074
_reflns_number_total 4577
_reflns_threshold_expression >2sigma(I)
_cod_data_source_file c6ce01970f2.cif
_cod_data_source_block lm-1
_cod_depositor_comments
;
The following automatic conversions were performed:

'_symmetry_cell_setting' value 'Triclinic' changed to 'triclinic'
according to
/usr/data/users/saulius/crontab/automatic-downloads/rss-feeds/RSC/lib/dictionaries/cif_core.dic
dictionary named 'cif_core.dic' version 2.4.2 from 2011-04-26.

Automatic conversion script
Id: cif_fix_values 4268 2015-11-12 08:31:59Z antanas 

 Adding full bibliography for 7227012--7227016.cif.
;
_cod_database_code 7227012

loop_
_symmetry_equiv_pos_as_xyz
'x, y, z'
'-x, -y, -z'

loop_
_atom_site_label
_atom_site_type_symbol
_atom_site_fract_x
_atom_site_fract_y
_atom_site_fract_z
_atom_site_U_iso_or_equiv
_atom_site_adp_type
_atom_site_occupancy
_atom_site_symmetry_multiplicity
_atom_site_calc_flag
_atom_site_refinement_flags
Cu1 Cu -0.11123(3) 0.36085(2) 0.46862(2) 0.02196(10) Uani 1 1 d .
N1 N -0.2460(2) 0.34262(15) 0.61491(14) 0.0229(4) Uani 1 1 d .
O1 O 0.06877(17) 0.28906(14) 0.51918(13) 0.0306(4) Uani 1 1 d .
C1 C -0.3907(3) 0.40773(19) 0.63639(18) 0.0264(5) Uani 1 1 d .
H1A H -0.4205 0.4606 0.5865 0.032 Uiso 1 1 calc R
O1W O -0.3894(2) 0.41035(17) 1.04279(17) 0.0545(5) Uani 1 1 d .
H1WA H -0.4096 0.3458 1.0241 0.065 Uiso 1 1 d R
H1WB H -0.4550 0.4369 1.1008 0.065 Uiso 1 1 d R
O2 O 0.18852(19) 0.43574(14) 0.49070(15) 0.0377(4) Uani 1 1 d .
N2 N 0.0155(2) -0.62186(16) 1.32022(15) 0.0250(4) Uani 1 1 d .
C2 C -0.4966(3) 0.3997(2) 0.72888(19) 0.0301(5) Uani 1 1 d .
H2A H -0.5957 0.4468 0.7413 0.036 Uiso 1 1 calc R
O2W O 1.0222(3) 0.0180(2) 0.38665(17) 0.0741(8) Uani 1 1 d .
H2WA H 1.0472 0.0800 0.4017 0.089 Uiso 1 1 d R
H2WB H 0.9280 0.0362 0.3851 0.089 Uiso 1 1 d R
O3 O 0.70802(18) 0.38143(14) 0.40374(13) 0.0283(4) Uani 1 1 d .
N3 N -0.1602(2) 0.06552(16) 0.82961(15) 0.0297(4) Uani 1 1 d .
H3B H -0.1152 0.0601 0.7627 0.036 Uiso 1 1 calc R
C3 C -0.4542(3) 0.3213(2) 0.80268(18) 0.0289(5) Uani 1 1 d .
H3A H -0.5244 0.3147 0.8658 0.035 Uiso 1 1 calc R
C4 C -0.3052(3) 0.25195(19) 0.78213(18) 0.0246(5) Uani 1 1 d .
O4 O 0.7623(2) 0.18680(15) 0.40830(16) 0.0419(4) Uani 1 1 d .
N4 N 0.0398(2) -0.33782(17) 1.04894(16) 0.0329(5) Uani 1 1 d .
H13A H 0.1367 -0.3685 1.0305 0.039 Uiso 1 1 calc R
O5 O -0.3377(2) 0.18683(15) 0.95902(13) 0.0421(5) Uani 1 1 d .
C5 C -0.2041(3) 0.26626(19) 0.68749(18) 0.0250(5) Uani 1 1 d .
H5A H -0.1037 0.2214 0.6738 0.030 Uiso 1 1 calc R
O6 O -0.1827(2) -0.3595(2) 1.1535(2) 0.0838(9) Uani 1 1 d .
C6 C -0.2670(3) 0.1651(2) 0.86497(18) 0.0280(5) Uani 1 1 d .
C7 C -0.1135(3) -0.0322(2) 0.89103(18) 0.0278(5) Uani 1 1 d .
C8 C -0.2022(3) -0.0552(2) 0.9874(2) 0.0459(7) Uani 1 1 d .
H8A H -0.2957 -0.0033 1.0167 0.055 Uiso 1 1 calc R
C9 C -0.1531(3) -0.1544(2) 1.0406(2) 0.0469(7) Uani 1 1 d .
H9A H -0.2130 -0.1679 1.1061 0.056 Uiso 1 1 calc R
C10 C -0.0159(3) -0.2340(2) 0.99762(18) 0.0288(5) Uani 1 1 d .
C11 C 0.0721(3) -0.2109(2) 0.9015(2) 0.0343(6) Uani 1 1 d .
H11A H 0.1649 -0.2635 0.8716 0.041 Uiso 1 1 calc R
C12 C 0.0247(3) -0.1109(2) 0.84913(19) 0.0345(6) Uani 1 1 d .
H12A H 0.0864 -0.0962 0.7848 0.041 Uiso 1 1 calc R
C13 C -0.0442(3) -0.3927(2) 1.1235(2) 0.0396(6) Uani 1 1 d .
C14 C 0.0384(3) -0.4995(2) 1.16965(19) 0.0307(5) Uani 1 1 d .
C15 C 0.1787(3) -0.5740(2) 1.1214(2) 0.0382(6) Uani 1 1 d .
H15A H 0.2345 -0.5577 1.0553 0.046 Uiso 1 1 calc R
C16 C 0.2335(3) -0.6727(2) 1.1736(2) 0.0377(6) Uani 1 1 d .
H16A H 0.3262 -0.7245 1.1424 0.045 Uiso 1 1 calc R
C17 C 0.1501(3) -0.6940(2) 1.27193(19) 0.0306(5) Uani 1 1 d .
H17A H 0.1883 -0.7607 1.3063 0.037 Uiso 1 1 calc R
C18 C -0.0388(3) -0.5282(2) 1.26788(18) 0.0267(5) Uani 1 1 d .
H18A H -0.1339 -0.4797 1.2994 0.032 Uiso 1 1 calc R
C19 C 0.1840(2) 0.33367(19) 0.51293(17) 0.0232(5) Uani 1 1 d .
C20 C 0.3266(3) 0.2479(2) 0.53275(19) 0.0292(5) Uani 1 1 d .
H20A H 0.4036 0.2909 0.5373 0.035 Uiso 1 1 calc R
H20B H 0.3003 0.2114 0.6003 0.035 Uiso 1 1 calc R
C21 C 0.3913(2) 0.15258(19) 0.44264(19) 0.0262(5) Uani 1 1 d .
C22 C 0.3462(3) 0.0466(2) 0.4543(2) 0.0356(6) Uani 1 1 d .
H22A H 0.2802 0.0344 0.5176 0.043 Uiso 1 1 calc R
C23 C 0.3980(3) -0.0408(2) 0.3732(3) 0.0473(7) Uani 1 1 d .
H23A H 0.3675 -0.1116 0.3823 0.057 Uiso 1 1 calc R
C24 C 0.4944(3) -0.0232(3) 0.2796(3) 0.0546(8) Uani 1 1 d .
H24A H 0.5272 -0.0810 0.2241 0.066 Uiso 1 1 calc R
C25 C 0.5427(3) 0.0808(3) 0.2679(2) 0.0448(7) Uani 1 1 d .
H25A H 0.6101 0.0915 0.2047 0.054 Uiso 1 1 calc R
C26 C 0.4929(2) 0.1699(2) 0.34866(19) 0.0283(5) Uani 1 1 d .
C27 C 0.5511(3) 0.2808(2) 0.3340(2) 0.0300(5) Uani 1 1 d .
H27A H 0.4675 0.3478 0.3640 0.036 Uiso 1 1 calc R
H27B H 0.5839 0.2912 0.2580 0.036 Uiso 1 1 calc R
C28 C 0.6844(2) 0.2808(2) 0.38631(17) 0.0249(5) Uani 1 1 d .

loop_
_atom_site_aniso_label
_atom_site_aniso_U_11
_atom_site_aniso_U_22
_atom_site_aniso_U_33
_atom_site_aniso_U_23
_atom_site_aniso_U_13
_atom_site_aniso_U_12
Cu1 0.02015(15) 0.02256(15) 0.02361(16) 0.00870(10) -0.00550(11) -0.00564(10)
N1 0.0219(9) 0.0208(9) 0.0257(10) 0.0059(7) -0.0055(8) -0.0049(7)
O1 0.0221(8) 0.0367(9) 0.0352(9) 0.0163(7) -0.0096(7) -0.0089(7)
C1 0.0258(12) 0.0218(11) 0.0295(12) 0.0065(9) -0.0083(10) 0.0001(9)
O1W 0.0618(13) 0.0429(11) 0.0527(13) -0.0061(10) -0.0030(10) -0.0104(10)
O2 0.0351(10) 0.0241(9) 0.0517(11) -0.0006(8) -0.0072(8) -0.0055(7)
N2 0.0244(10) 0.0261(10) 0.0259(10) 0.0083(8) -0.0075(8) -0.0073(8)
C2 0.0236(12) 0.0292(12) 0.0326(13) 0.0020(10) -0.0039(10) 0.0013(9)
O2W 0.0559(14) 0.0963(18) 0.0437(12) 0.0059(12) -0.0065(11) 0.0299(13)
O3 0.0294(9) 0.0287(9) 0.0319(9) 0.0084(7) -0.0115(7) -0.0128(7)
N3 0.0336(11) 0.0279(10) 0.0210(10) 0.0089(8) -0.0004(8) -0.0003(8)
C3 0.0277(12) 0.0297(12) 0.0250(12) 0.0007(9) 0.0004(9) -0.0047(10)
C4 0.0278(12) 0.0203(11) 0.0249(12) 0.0044(9) -0.0054(9) -0.0049(9)
O4 0.0343(10) 0.0294(9) 0.0623(13) 0.0025(8) -0.0200(9) 0.0007(8)
N4 0.0261(10) 0.0338(11) 0.0335(11) 0.0162(9) -0.0016(8) -0.0022(9)
O5 0.0573(12) 0.0323(9) 0.0238(9) 0.0058(7) 0.0012(8) 0.0046(8)
C5 0.0223(11) 0.0231(11) 0.0287(12) 0.0055(9) -0.0066(9) -0.0029(9)
O6 0.0271(11) 0.0918(18) 0.112(2) 0.0778(16) 0.0066(12) 0.0040(11)
C6 0.0315(12) 0.0251(12) 0.0259(13) 0.0050(9) -0.0046(10) -0.0060(10)
C7 0.0327(13) 0.0255(11) 0.0225(11) 0.0070(9) -0.0041(10) -0.0036(10)
C8 0.0440(16) 0.0346(14) 0.0390(15) 0.0121(12) 0.0119(12) 0.0092(12)
C9 0.0497(17) 0.0397(15) 0.0316(14) 0.0171(12) 0.0129(12) 0.0063(13)
C10 0.0297(12) 0.0291(12) 0.0260(12) 0.0103(10) -0.0049(10) -0.0057(10)
C11 0.0245(12) 0.0385(14) 0.0323(13) 0.0137(11) -0.0004(10) 0.0013(10)
C12 0.0290(13) 0.0398(14) 0.0278(13) 0.0148(11) 0.0006(10) -0.0019(11)
C13 0.0301(14) 0.0423(15) 0.0414(15) 0.0240(12) -0.0019(11) -0.0050(11)
C14 0.0281(12) 0.0330(13) 0.0318(13) 0.0135(10) -0.0081(10) -0.0083(10)
C15 0.0305(13) 0.0477(15) 0.0301(13) 0.0148(11) 0.0007(11) -0.0045(11)
C16 0.0294(13) 0.0398(14) 0.0356(14) 0.0078(11) -0.0022(11) 0.0028(11)
C17 0.0289(12) 0.0295(12) 0.0316(13) 0.0083(10) -0.0089(10) -0.0014(10)
C18 0.0234(11) 0.0279(12) 0.0274(12) 0.0074(9) -0.0043(9) -0.0051(9)
C19 0.0213(11) 0.0278(12) 0.0182(11) -0.0006(9) -0.0019(8) -0.0039(9)
C20 0.0247(12) 0.0344(13) 0.0290(12) 0.0012(10) -0.0088(10) -0.0056(10)
C21 0.0195(11) 0.0252(11) 0.0354(13) 0.0024(10) -0.0129(10) -0.0016(9)
C22 0.0293(13) 0.0349(14) 0.0473(15) 0.0086(12) -0.0146(11) -0.0118(11)
C23 0.0392(16) 0.0286(14) 0.082(2) -0.0028(14) -0.0246(15) -0.0132(12)
C24 0.0397(16) 0.0457(17) 0.075(2) -0.0299(16) -0.0077(15) -0.0085(13)
C25 0.0300(14) 0.0522(17) 0.0479(17) -0.0165(13) 0.0006(12) -0.0106(12)
C26 0.0195(11) 0.0290(12) 0.0369(13) -0.0032(10) -0.0084(10) -0.0045(9)
C27 0.0248(12) 0.0320(13) 0.0338(13) 0.0048(10) -0.0067(10) -0.0084(10)
C28 0.0201(11) 0.0297(12) 0.0214(11) 0.0029(9) 0.0014(9) -0.0054(9)

loop_
_atom_type_symbol
_atom_type_description
_atom_type_scat_dispersion_real
_atom_type_scat_dispersion_imag
_atom_type_scat_source
C C 0.0033 0.0016 'International Tables Vol C Tables 4.2.6.8 and 6.1.1.4'
H H 0.0000 0.0000 'International Tables Vol C Tables 4.2.6.8 and 6.1.1.4'
N N 0.0061 0.0033 'International Tables Vol C Tables 4.2.6.8 and 6.1.1.4'
O O 0.0106 0.0060 'International Tables Vol C Tables 4.2.6.8 and 6.1.1.4'
Cu Cu 0.3201 1.2651 'International Tables Vol C Tables 4.2.6.8 and 6.1.1.4'

loop_
_geom_angle_atom_site_label_1
_geom_angle_atom_site_label_2
_geom_angle_atom_site_label_3
_geom_angle
_geom_angle_site_symmetry_1
_geom_angle_site_symmetry_3
O1 Cu1 O3 161.73(7) . 1_455
O1 Cu1 N2 92.28(7) . 1_564
O3 Cu1 N2 87.51(7) 1_455 1_564
O1 Cu1 N1 89.82(7) . .
O3 Cu1 N1 90.09(7) 1_455 .
N2 Cu1 N1 177.54(7) 1_564 .
O1 Cu1 O2 111.94(7) . 2_566
O3 Cu1 O2 86.29(6) 1_455 2_566
N2 Cu1 O2 93.80(7) 1_564 2_566
N1 Cu1 O2 86.59(7) . 2_566
C1 N1 C5 118.14(19) . .
C1 N1 Cu1 116.41(14) . .
C5 N1 Cu1 125.32(15) . .
C19 O1 Cu1 124.78(14) . .
N1 C1 C2 122.8(2) . .
C19 O2 Cu1 151.20(16) . 2_566
C18 N2 C17 117.60(19) . .
C18 N2 Cu1 116.59(15) . 1_546
C17 N2 Cu1 125.78(15) . 1_546
C3 C2 C1 119.1(2) . .
C28 O3 Cu1 109.32(14) . 1_655
C6 N3 C7 126.87(19) . .
C2 C3 C4 119.3(2) . .
C5 C4 C3 118.2(2) . .
C5 C4 C6 125.0(2) . .
C3 C4 C6 116.8(2) . .
C13 N4 C10 126.4(2) . .
N1 C5 C4 122.4(2) . .
O5 C6 N3 123.8(2) . .
O5 C6 C4 119.3(2) . .
N3 C6 C4 116.84(19) . .
C12 C7 C8 118.5(2) . .
C12 C7 N3 117.9(2) . .
C8 C7 N3 123.5(2) . .
C9 C8 C7 120.6(2) . .
C8 C9 C10 120.8(2) . .
C11 C10 C9 118.5(2) . .
C11 C10 N4 118.4(2) . .
C9 C10 N4 123.1(2) . .
C12 C11 C10 120.9(2) . .
C11 C12 C7 120.8(2) . .
O6 C13 N4 122.7(2) . .
O6 C13 C14 119.6(2) . .
N4 C13 C14 117.7(2) . .
C18 C14 C15 117.9(2) . .
C18 C14 C13 115.3(2) . .
C15 C14 C13 126.7(2) . .
C16 C15 C14 118.6(2) . .
C17 C16 C15 119.7(2) . .
N2 C17 C16 122.4(2) . .
N2 C18 C14 123.8(2) . .
O2 C19 O1 125.5(2) . .
O2 C19 C20 119.8(2) . .
O1 C19 C20 114.61(19) . .
C21 C20 C19 110.51(18) . .
C22 C21 C26 119.5(2) . .
C22 C21 C20 118.9(2) . .
C26 C21 C20 121.6(2) . .
C23 C22 C21 120.9(3) . .
C24 C23 C22 119.9(3) . .
C23 C24 C25 119.7(3) . .
C24 C25 C26 121.4(3) . .
C25 C26 C21 118.5(2) . .
C25 C26 C27 119.9(2) . .
C21 C26 C27 121.6(2) . .
C26 C27 C28 113.91(19) . .
O4 C28 O3 123.8(2) . .
O4 C28 C27 120.3(2) . .
O3 C28 C27 115.9(2) . .

loop_
_geom_bond_atom_site_label_1
_geom_bond_atom_site_label_2
_geom_bond_distance
_geom_bond_site_symmetry_2
Cu1 O1 1.9311(15) .
Cu1 O3 1.9962(15) 1_455
Cu1 N2 2.0314(18) 1_564
Cu1 N1 2.0425(18) .
Cu1 O2 2.3355(16) 2_566
N1 C1 1.341(3) .
N1 C5 1.345(3) .
O1 C19 1.273(3) .
C1 C2 1.373(3) .
O2 C19 1.229(3) .
O2 Cu1 2.3354(16) 2_566
N2 C18 1.337(3) .
N2 C17 1.343(3) .
N2 Cu1 2.0314(18) 1_546
C2 C3 1.372(3) .
O3 C28 1.270(3) .
O3 Cu1 1.9961(15) 1_655
N3 C6 1.340(3) .
N3 C7 1.423(3) .
C3 C4 1.392(3) .
C4 C5 1.388(3) .
C4 C6 1.509(3) .
O4 C28 1.234(3) .
N4 C13 1.345(3) .
N4 C10 1.422(3) .
O5 C6 1.231(3) .
O6 C13 1.216(3) .
C7 C12 1.381(3) .
C7 C8 1.382(3) .
C8 C9 1.378(4) .
C9 C10 1.382(3) .
C10 C11 1.377(3) .
C11 C12 1.375(3) .
C13 C14 1.497(3) .
C14 C18 1.381(3) .
C14 C15 1.390(3) .
C15 C16 1.381(3) .
C16 C17 1.374(3) .
C19 C20 1.530(3) .
C20 C21 1.522(3) .
C21 C22 1.387(3) .
C21 C26 1.394(3) .
C22 C23 1.380(4) .
C23 C24 1.368(5) .
C24 C25 1.380(4) .
C25 C26 1.391(3) .
C26 C27 1.504(3) .
C27 C28 1.530(3) .
